data_4036825
loop_
_publ_author_name
'Kise, Naoki'
'Hamada, Yusuke'
'Sakurai, Toshihiko'

_publ_section_title
;
 Electroreductive Intermolecular Coupling of Uracils with Aromatic
 Ketones: Synthesis of 6-Substituted and cis-5,6-Disubstituted
 5,6-Dihydro-1,3-dimethyluracils and Their Transformation to 6-Substituted
 1,3-Dimethyluracils, trans-5,6-Disubstituted
 5,6-Dihydro-1,3-dimethyluracils, and 4,5,5-Trisubstituted
 3-Methyloxazolizin-2-ones.
;
_journal_issue 12
_journal_name_full 'The Journal of organic chemistry'
_journal_page_first 5101
_journal_page_last 5119
_journal_paper_doi 10.1021/acs.joc.6b00670
_journal_volume 81
_journal_year 2016
_chemical_formula_moiety 'C22 H26 N2 O5'
_chemical_formula_sum 'C22 H26 N2 O5'
_chemical_formula_weight 398.45
_chemical_name_systematic
; 
1-((3R*,4R*)-2,2-bis(4-methoxyphenyl)-4-methyl-5-oxotetrahydrofuran-3-yl)-
1,3-dimethylurea
;
_space_group_IT_number 14
_space_group_name_Hall '-P 2yab'
_space_group_name_H-M_alt 'P 1 21/a 1'
_symmetry_cell_setting monoclinic
_symmetry_space_group_name_Hall '-P 2yab'
_symmetry_space_group_name_H-M 'P 1 21/a 1'
_atom_sites_solution_hydrogens geom
_atom_sites_solution_primary direct
_atom_sites_solution_secondary difmap
_audit_creation_method SHELXL-97
_cell_angle_alpha 90.00
_cell_angle_beta 98.823(10)
_cell_angle_gamma 90.00
_cell_formula_units_Z 4
_cell_length_a 9.995(2)
_cell_length_b 19.045(4)
_cell_length_c 11.123(2)
_cell_measurement_reflns_used 6424
_cell_measurement_temperature 298(2)
_cell_measurement_theta_max 27.3
_cell_measurement_theta_min 3.2
_cell_volume 2092.3(7)
_computing_cell_refinement PROCESS-AUTO
_computing_data_collection PROCESS-AUTO
_computing_data_reduction PROCESS-AUTO
_computing_publication_material yadokari-XG
_computing_structure_refinement 'SHELXL-97 (Sheldrick, 1997)'
_computing_structure_solution 'SHELXS-97 (Sheldrick, 1990)'
_diffrn_ambient_temperature 298(2)
_diffrn_detector_area_resol_mean 10.00
_diffrn_measured_fraction_theta_full 0.987
_diffrn_measured_fraction_theta_max 0.987
_diffrn_measurement_device_type 'Rigaku RAXIS-RAPID'
_diffrn_measurement_method \w
_diffrn_radiation_monochromator graphite
_diffrn_radiation_source 'fine-focus sealed tube'
_diffrn_radiation_type MoK\a
_diffrn_radiation_wavelength 0.71075
_diffrn_reflns_av_R_equivalents 0.0407
_diffrn_reflns_av_sigmaI/netI 0.0436
_diffrn_reflns_limit_h_max 12
_diffrn_reflns_limit_h_min -12
_diffrn_reflns_limit_k_max 24
_diffrn_reflns_limit_k_min -24
_diffrn_reflns_limit_l_max 14
_diffrn_reflns_limit_l_min -14
_diffrn_reflns_number 19996
_diffrn_reflns_theta_full 27.46
_diffrn_reflns_theta_max 27.46
_diffrn_reflns_theta_min 3.16
_exptl_absorpt_coefficient_mu 0.090
_exptl_absorpt_correction_T_max 0.9822
_exptl_absorpt_correction_T_min 0.9564
_exptl_absorpt_correction_type multi-scan
_exptl_absorpt_process_details
;
    Higashi, T. (1995). Program for Absorption Correction.
    Rigaku Corporation, Tokyo, Japan.
;
_exptl_crystal_colour colorless
_exptl_crystal_density_diffrn 1.265
_exptl_crystal_density_method 'not measured'
_exptl_crystal_description block
_exptl_crystal_F_000 848
_exptl_crystal_size_max 0.50
_exptl_crystal_size_mid 0.40
_exptl_crystal_size_min 0.20
_refine_diff_density_max 0.174
_refine_diff_density_min -0.161
_refine_diff_density_rms 0.034
_refine_ls_extinction_method none
_refine_ls_goodness_of_fit_ref 0.999
_refine_ls_hydrogen_treatment mixed
_refine_ls_matrix_type full
_refine_ls_number_parameters 271
_refine_ls_number_reflns 4724
_refine_ls_number_restraints 0
_refine_ls_restrained_S_all 0.999
_refine_ls_R_factor_all 0.0917
_refine_ls_R_factor_gt 0.0446
_refine_ls_shift/su_max 0.004
_refine_ls_shift/su_mean 0.000
_refine_ls_structure_factor_coef Fsqd
_refine_ls_weighting_details 'calc w=1/[\s^2^(Fo^2^)+(0.0500P)^2^+0.0000P] where P=(Fo^2^+2Fc^2^)/3'
_refine_ls_weighting_scheme calc
_refine_ls_wR_factor_gt 0.0922
_refine_ls_wR_factor_ref 0.1017
_reflns_number_gt 2780
_reflns_number_total 4724
_reflns_threshold_expression >2sigma(I)
_cod_data_source_file jo6b00670_si_027.cif
_cod_data_source_block trans-15j
_cod_original_cell_volume 2092.3(8)
_cod_original_sg_symbol_H-M 'P 21/a'
_cod_database_code 4036825

loop_
_symmetry_equiv_pos_as_xyz
'x, y, z'
'-x+1/2, y+1/2, -z'
'-x, -y, -z'
'x-1/2, -y-1/2, z'

loop_
_atom_site_label
_atom_site_type_symbol
_atom_site_fract_x
_atom_site_fract_y
_atom_site_fract_z
_atom_site_U_iso_or_equiv
_atom_site_adp_type
_atom_site_occupancy
_atom_site_symmetry_multiplicity
_atom_site_calc_flag
_atom_site_refinement_flags
O1 O 0.40539(9) 0.01787(5) 0.27625(9) 0.0452(3) Uani 1 1 d .
C1 C 0.40143(14) -0.01018(8) 0.16406(14) 0.0474(4) Uani 1 1 d .
O2 O 0.44548(12) -0.06827(6) 0.15102(11) 0.0691(3) Uani 1 1 d .
C2 C 0.34008(14) 0.04068(7) 0.06781(13) 0.0453(4) Uani 1 1 d .
H1 H 0.4049 0.0489 0.0115 0.054 Uiso 1 1 calc R
C3 C 0.20912(16) 0.01107(9) -0.00400(16) 0.0644(5) Uani 1 1 d .
H2 H 0.2283 -0.0323 -0.0419 0.097 Uiso 1 1 calc R
H3 H 0.1722 0.0441 -0.0654 0.097 Uiso 1 1 calc R
H4 H 0.1448 0.0028 0.0503 0.097 Uiso 1 1 calc R
C4 C 0.32274(13) 0.10910(7) 0.13701(12) 0.0387(3) Uani 1 1 d .
H5 H 0.2326 0.1281 0.1076 0.046 Uiso 1 1 calc R
N1 N 0.42264(10) 0.16229(6) 0.12048(10) 0.0396(3) Uani 1 1 d .
C5 C 0.56610(13) 0.14467(8) 0.14789(14) 0.0504(4) Uani 1 1 d .
H6 H 0.6014 0.1371 0.0734 0.076 Uiso 1 1 calc R
H7 H 0.5771 0.1027 0.1962 0.076 Uiso 1 1 calc R
H8 H 0.6142 0.1826 0.1921 0.076 Uiso 1 1 calc R
C6 C 0.37903(12) 0.22253(7) 0.05952(12) 0.0381(3) Uani 1 1 d .
O3 O 0.25808(9) 0.23748(5) 0.03752(10) 0.0554(3) Uani 1 1 d .
N2 N 0.47308(12) 0.26547(6) 0.02594(12) 0.0500(3) Uani 1 1 d .
C7 C 0.43554(16) 0.32977(8) -0.04088(17) 0.0689(5) Uani 1 1 d .
H9 H 0.4305 0.3211 -0.1265 0.103 Uiso 1 1 calc R
H10 H 0.5023 0.3653 -0.0161 0.103 Uiso 1 1 calc R
H11 H 0.3490 0.3454 -0.0242 0.103 Uiso 1 1 calc R
C8 C 0.32509(13) 0.08298(7) 0.27030(12) 0.0391(3) Uani 1 1 d .
C9 C 0.18253(13) 0.06153(7) 0.29014(12) 0.0404(3) Uani 1 1 d .
C10 C 0.15357(15) -0.00520(8) 0.32854(14) 0.0517(4) Uani 1 1 d .
H12 H 0.2236 -0.0376 0.3454 0.062 Uiso 1 1 calc R
C11 C 0.02331(15) -0.02526(9) 0.34261(14) 0.0569(4) Uani 1 1 d .
H13 H 0.0064 -0.0707 0.3671 0.068 Uiso 1 1 calc R
C12 C -0.07997(15) 0.02244(9) 0.32002(14) 0.0523(4) Uani 1 1 d .
O4 O -0.21220(10) 0.00869(7) 0.32852(11) 0.0727(4) Uani 1 1 d .
C13 C -0.24668(18) -0.06154(11) 0.35610(19) 0.0858(6) Uani 1 1 d .
H14 H -0.2261 -0.0925 0.2933 0.129 Uiso 1 1 calc R
H15 H -0.3416 -0.0641 0.3609 0.129 Uiso 1 1 calc R
H16 H -0.1955 -0.0753 0.4327 0.129 Uiso 1 1 calc R
C14 C -0.05330(15) 0.09003(9) 0.28375(16) 0.0588(4) Uani 1 1 d .
H17 H -0.1230 0.1227 0.2693 0.071 Uiso 1 1 calc R
C15 C 0.07604(14) 0.10878(8) 0.26919(14) 0.0540(4) Uani 1 1 d .
H18 H 0.0925 0.1543 0.2447 0.065 Uiso 1 1 calc R
C16 C 0.39172(13) 0.13261(7) 0.36862(12) 0.0413(3) Uani 1 1 d .
C17 C 0.49469(15) 0.11135(8) 0.45725(15) 0.0557(4) Uani 1 1 d .
H19 H 0.5276 0.0657 0.4554 0.067 Uiso 1 1 calc R
C18 C 0.55061(17) 0.15618(9) 0.54919(15) 0.0653(5) Uani 1 1 d .
H20 H 0.6199 0.1402 0.6082 0.078 Uiso 1 1 calc R
C19 C 0.50544(17) 0.22369(9) 0.55453(15) 0.0571(4) Uani 1 1 d .
O5 O 0.55200(14) 0.27202(6) 0.64237(11) 0.0827(4) Uani 1 1 d .
C20 C 0.6550(2) 0.24886(11) 0.73668(18) 0.0984(7) Uani 1 1 d .
H21 H 0.6241 0.2080 0.7750 0.148 Uiso 1 1 calc R
H22 H 0.6752 0.2855 0.7959 0.148 Uiso 1 1 calc R
H23 H 0.7350 0.2374 0.7028 0.148 Uiso 1 1 calc R
C21 C 0.40339(18) 0.24640(9) 0.46508(16) 0.0705(5) Uani 1 1 d .
H24 H 0.3718 0.2923 0.4665 0.085 Uiso 1 1 calc R
C22 C 0.34855(17) 0.20176(8) 0.37437(15) 0.0618(5) Uani 1 1 d .
H25 H 0.2803 0.2182 0.3147 0.074 Uiso 1 1 calc R
H26 H 0.5587(15) 0.2536(8) 0.0375(14) 0.058(5) Uiso 1 1 d .

loop_
_atom_site_aniso_label
_atom_site_aniso_U_11
_atom_site_aniso_U_22
_atom_site_aniso_U_33
_atom_site_aniso_U_23
_atom_site_aniso_U_13
_atom_site_aniso_U_12
O1 0.0428(6) 0.0429(6) 0.0503(6) 0.0022(5) 0.0088(4) 0.0083(4)
C1 0.0437(8) 0.0465(9) 0.0536(10) -0.0026(8) 0.0129(7) -0.0007(7)
O2 0.0858(9) 0.0485(7) 0.0754(8) -0.0042(6) 0.0193(6) 0.0176(6)
C2 0.0463(8) 0.0461(9) 0.0454(9) -0.0038(7) 0.0134(7) -0.0039(7)
C3 0.0677(11) 0.0584(11) 0.0630(11) -0.0122(8) -0.0035(9) -0.0044(9)
C4 0.0305(7) 0.0429(8) 0.0431(8) 0.0018(6) 0.0071(6) -0.0033(6)
N1 0.0271(5) 0.0433(7) 0.0483(7) 0.0064(5) 0.0055(5) 0.0003(5)
C5 0.0295(7) 0.0529(9) 0.0681(11) 0.0105(8) 0.0050(7) 0.0033(7)
C6 0.0309(7) 0.0402(8) 0.0431(8) -0.0016(6) 0.0058(6) -0.0004(6)
O3 0.0263(5) 0.0579(7) 0.0817(8) 0.0174(6) 0.0080(5) 0.0066(5)
N2 0.0305(6) 0.0442(7) 0.0748(9) 0.0129(6) 0.0069(6) 0.0003(6)
C7 0.0520(9) 0.0541(10) 0.0984(14) 0.0253(10) 0.0041(9) -0.0039(8)
C8 0.0359(7) 0.0387(8) 0.0431(8) 0.0037(6) 0.0071(6) 0.0043(6)
C9 0.0385(7) 0.0444(8) 0.0392(8) 0.0019(6) 0.0085(6) 0.0022(6)
C10 0.0462(9) 0.0498(9) 0.0601(10) 0.0114(8) 0.0109(7) 0.0052(7)
C11 0.0528(9) 0.0571(10) 0.0620(11) 0.0140(8) 0.0126(8) -0.0101(8)
C12 0.0435(8) 0.0680(11) 0.0476(9) 0.0007(8) 0.0135(7) -0.0055(8)
O4 0.0442(6) 0.0897(9) 0.0883(9) 0.0062(7) 0.0232(6) -0.0094(6)
C13 0.0648(11) 0.1070(17) 0.0890(15) 0.0150(12) 0.0230(10) -0.0322(11)
C14 0.0439(9) 0.0596(10) 0.0763(12) 0.0030(9) 0.0197(8) 0.0079(8)
C15 0.0470(9) 0.0455(9) 0.0725(11) 0.0077(8) 0.0186(8) 0.0032(7)
C16 0.0394(7) 0.0457(9) 0.0395(8) 0.0050(6) 0.0078(6) 0.0017(7)
C17 0.0539(9) 0.0472(9) 0.0614(11) 0.0014(8) -0.0056(8) 0.0039(8)
C18 0.0644(10) 0.0614(11) 0.0620(11) 0.0038(9) -0.0162(8) 0.0025(9)
C19 0.0689(11) 0.0567(10) 0.0440(9) -0.0045(8) 0.0033(8) -0.0067(9)
O5 0.1097(10) 0.0729(8) 0.0565(8) -0.0133(6) -0.0164(7) -0.0055(7)
C20 0.1220(18) 0.0985(16) 0.0613(14) -0.0092(11) -0.0287(12) -0.0159(14)
C21 0.0907(13) 0.0530(10) 0.0614(12) -0.0092(9) -0.0085(10) 0.0168(10)
C22 0.0695(11) 0.0555(10) 0.0535(10) -0.0066(8) -0.0126(8) 0.0150(9)

loop_
_atom_type_symbol
_atom_type_description
_atom_type_scat_dispersion_real
_atom_type_scat_dispersion_imag
_atom_type_scat_source
C C 0.0033 0.0016 'International Tables Vol C Tables 4.2.6.8 and 6.1.1.4'
H H 0.0000 0.0000 'International Tables Vol C Tables 4.2.6.8 and 6.1.1.4'
N N 0.0061 0.0033 'International Tables Vol C Tables 4.2.6.8 and 6.1.1.4'
O O 0.0106 0.0060 'International Tables Vol C Tables 4.2.6.8 and 6.1.1.4'

loop_
_geom_angle_atom_site_label_1
_geom_angle_atom_site_label_2
_geom_angle_atom_site_label_3
_geom_angle
C1 O1 C8 110.64(10)
O2 C1 O1 120.87(14)
O2 C1 C2 128.41(15)
O1 C1 C2 110.71(12)
C1 C2 C3 110.89(13)
C1 C2 C4 104.76(12)
C3 C2 C4 114.85(12)
C1 C2 H1 108.7
C3 C2 H1 108.7
C4 C2 H1 108.7
C2 C3 H2 109.5
C2 C3 H3 109.5
H2 C3 H3 109.5
C2 C3 H4 109.5
H2 C3 H4 109.5
H3 C3 H4 109.5
N1 C4 C2 113.28(11)
N1 C4 C8 115.58(10)
C2 C4 C8 102.66(11)
N1 C4 H5 108.3
C2 C4 H5 108.3
C8 C4 H5 108.3
C6 N1 C4 118.28(10)
C6 N1 C5 121.63(11)
C4 N1 C5 119.04(11)
N1 C5 H6 109.5
N1 C5 H7 109.5
H6 C5 H7 109.5
N1 C5 H8 109.5
H6 C5 H8 109.5
H7 C5 H8 109.5
O3 C6 N2 120.86(13)
O3 C6 N1 121.41(12)
N2 C6 N1 117.72(11)
C6 N2 C7 121.31(12)
C6 N2 H26 120.8(10)
C7 N2 H26 117.6(10)
N2 C7 H9 109.5
N2 C7 H10 109.5
H9 C7 H10 109.5
N2 C7 H11 109.5
H9 C7 H11 109.5
H10 C7 H11 109.5
O1 C8 C16 108.40(10)
O1 C8 C9 106.36(11)
C16 C8 C9 112.16(11)
O1 C8 C4 103.87(10)
C16 C8 C4 115.25(11)
C9 C8 C4 110.09(10)
C10 C9 C15 117.14(13)
C10 C9 C8 122.18(13)
C15 C9 C8 120.68(12)
C9 C10 C11 122.07(14)
C9 C10 H12 119.0
C11 C10 H12 119.0
C12 C11 C10 119.36(14)
C12 C11 H13 120.3
C10 C11 H13 120.3
O4 C12 C11 124.81(15)
O4 C12 C14 115.44(14)
C11 C12 C14 119.74(14)
C12 O4 C13 117.60(14)
O4 C13 H14 109.5
O4 C13 H15 109.5
H14 C13 H15 109.5
O4 C13 H16 109.5
H14 C13 H16 109.5
H15 C13 H16 109.5
C15 C14 C12 120.10(15)
C15 C14 H17 119.9
C12 C14 H17 119.9
C14 C15 C9 121.56(14)
C14 C15 H18 119.2
C9 C15 H18 119.2
C17 C16 C22 116.76(14)
C17 C16 C8 122.07(13)
C22 C16 C8 121.15(12)
C16 C17 C18 121.50(15)
C16 C17 H19 119.2
C18 C17 H19 119.2
C19 C18 C17 120.95(14)
C19 C18 H20 119.5
C17 C18 H20 119.5
C18 C19 O5 125.76(15)
C18 C19 C21 118.40(15)
O5 C19 C21 115.84(15)
C19 O5 C20 116.46(14)
O5 C20 H21 109.5
O5 C20 H22 109.5
H21 C20 H22 109.5
O5 C20 H23 109.5
H21 C20 H23 109.5
H22 C20 H23 109.5
C22 C21 C19 120.34(16)
C22 C21 H24 119.8
C19 C21 H24 119.8
C21 C22 C16 122.04(14)
C21 C22 H25 119.0
C16 C22 H25 119.0

loop_
_geom_bond_atom_site_label_1
_geom_bond_atom_site_label_2
_geom_bond_distance
O1 C1 1.3524(18)
O1 C8 1.4731(15)
C1 O2 1.2076(17)
C1 C2 1.503(2)
C2 C3 1.5325(19)
C2 C4 1.5366(19)
C2 H1 0.9800
C3 H2 0.9600
C3 H3 0.9600
C3 H4 0.9600
C4 N1 1.4537(15)
C4 C8 1.5606(19)
C4 H5 0.9800
N1 C6 1.3694(16)
N1 C5 1.4586(15)
C5 H6 0.9600
C5 H7 0.9600
C5 H8 0.9600
C6 O3 1.2294(14)
C6 N2 1.3416(17)
N2 C7 1.4516(18)
N2 H26 0.875(15)
C7 H9 0.9600
C7 H10 0.9600
C7 H11 0.9600
C8 C16 1.5197(19)
C8 C9 1.5304(19)
C9 C10 1.385(2)
C9 C15 1.3860(19)
C10 C11 1.388(2)
C10 H12 0.9300
C11 C12 1.369(2)
C11 H13 0.9300
C12 O4 1.3647(17)
C12 C14 1.387(2)
O4 C13 1.426(2)
C13 H14 0.9600
C13 H15 0.9600
C13 H16 0.9600
C14 C15 1.374(2)
C14 H17 0.9300
C15 H18 0.9300
C16 C17 1.3724(19)
C16 C22 1.391(2)
C17 C18 1.383(2)
C17 H19 0.9300
C18 C19 1.367(2)
C18 H20 0.9300
C19 O5 1.3708(19)
C19 C21 1.381(2)
O5 C20 1.422(2)
C20 H21 0.9600
C20 H22 0.9600
C20 H23 0.9600
C21 C22 1.368(2)
C21 H24 0.9300
C22 H25 0.9300

loop_
_geom_torsion_atom_site_label_1
_geom_torsion_atom_site_label_2
_geom_torsion_atom_site_label_3
_geom_torsion_atom_site_label_4
_geom_torsion
C8 O1 C1 O2 -170.02(13)
C8 O1 C1 C2 11.06(15)
O2 C1 C2 C3 63.8(2)
O1 C1 C2 C3 -117.39(14)
O2 C1 C2 C4 -171.75(15)
O1 C1 C2 C4 7.06(15)
C1 C2 C4 N1 104.71(12)
C3 C2 C4 N1 -133.40(13)
C1 C2 C4 C8 -20.63(13)
C3 C2 C4 C8 101.26(14)
C2 C4 N1 C6 113.84(13)
C8 C4 N1 C6 -128.10(13)
C2 C4 N1 C5 -54.62(16)
C8 C4 N1 C5 63.44(16)
C4 N1 C6 O3 12.49(19)
C5 N1 C6 O3 -179.37(13)
C4 N1 C6 N2 -168.48(12)
C5 N1 C6 N2 -0.3(2)
O3 C6 N2 C7 -2.1(2)
N1 C6 N2 C7 178.90(14)
C1 O1 C8 C16 -147.16(11)
C1 O1 C8 C9 92.05(12)
C1 O1 C8 C4 -24.13(13)
N1 C4 C8 O1 -97.13(12)
C2 C4 C8 O1 26.69(12)
N1 C4 C8 C16 21.28(16)
C2 C4 C8 C16 145.10(11)
N1 C4 C8 C9 149.34(11)
C2 C4 C8 C9 -86.84(12)
O1 C8 C9 C10 10.74(17)
C16 C8 C9 C10 -107.60(15)
C4 C8 C9 C10 122.66(14)
O1 C8 C9 C15 -168.81(13)
C16 C8 C9 C15 72.85(16)
C4 C8 C9 C15 -56.89(17)
C15 C9 C10 C11 1.7(2)
C8 C9 C10 C11 -177.82(14)
C9 C10 C11 C12 -1.1(2)
C10 C11 C12 O4 178.78(15)
C10 C11 C12 C14 -0.1(2)
C11 C12 O4 C13 -3.8(2)
C14 C12 O4 C13 175.16(15)
O4 C12 C14 C15 -178.27(14)
C11 C12 C14 C15 0.8(2)
C12 C14 C15 C9 -0.1(2)
C10 C9 C15 C14 -1.1(2)
C8 C9 C15 C14 178.46(14)
O1 C8 C16 C17 -10.12(18)
C9 C8 C16 C17 107.00(15)
C4 C8 C16 C17 -125.98(14)
O1 C8 C16 C22 171.35(13)
C9 C8 C16 C22 -71.52(18)
C4 C8 C16 C22 55.50(18)
C22 C16 C17 C18 1.4(2)
C8 C16 C17 C18 -177.23(15)
C16 C17 C18 C19 -0.4(3)
C17 C18 C19 O5 178.90(16)
C17 C18 C19 C21 -0.7(3)
C18 C19 O5 C20 -1.0(3)
C21 C19 O5 C20 178.59(17)
C18 C19 C21 C22 0.7(3)
O5 C19 C21 C22 -178.96(17)
C19 C21 C22 C16 0.4(3)
C17 C16 C22 C21 -1.4(3)
C8 C16 C22 C21 177.23(16)
